data_7013511
loop_
_publ_author_name
'Gan, Xin-min'
'Duesler, Eileen N.'
'Parveen, Sahrah'
'Paine, Robert T.'

_publ_section_title
;
 Synthesis of trifunctional ligands containing thiophosphoryl, pyridine
 and pyridine N-oxide donor groups
;
_journal_issue 24
_journal_name_full 'Dalton Transactions'
_journal_page_first 4704
_journal_paper_doi 10.1039/b309336k
_journal_year 2003
_chemical_formula_sum 'C31 H27 N3 Ni O6 P2 S2'
_chemical_formula_weight 722.33
_chemical_name_systematic
;
?
;
_space_group_IT_number 61
_symmetry_cell_setting orthorhombic
_symmetry_space_group_name_Hall '-P 2ac 2ab'
_symmetry_space_group_name_H-M 'P b c a'
_atom_sites_solution_hydrogens geom
_atom_sites_solution_primary direct
_atom_sites_solution_secondary difmap
_audit_creation_method SHELXL-97
_cell_angle_alpha 90.00
_cell_angle_beta 90.00
_cell_angle_gamma 90.00
_cell_formula_units_Z 8
_cell_length_a 15.431(2)
_cell_length_b 18.055(3)
_cell_length_c 22.931(4)
_cell_measurement_reflns_used 55
_cell_measurement_temperature 293(2)
_cell_measurement_theta_max 13.32
_cell_measurement_theta_min 2.20
_cell_volume 6388.7(17)
_computing_cell_refinement 'Bruker XSCANS'
_computing_data_collection 'Bruker XSCANS'
_computing_data_reduction 'Bruker SHELXTL'
_computing_molecular_graphics 'Bruker SHELXTL'
_computing_publication_material 'Bruker SHELXTL'
_computing_structure_refinement 'SHELXL-97 (Sheldrick, 1997)'
_computing_structure_solution 'SHELXS-97 (Sheldrick, 1990)'
_diffrn_ambient_temperature 293(2)
_diffrn_measured_fraction_theta_full 1.000
_diffrn_measured_fraction_theta_max 1.000
_diffrn_measurement_device_type 'Bruker P4'
_diffrn_measurement_method '\w scans'
_diffrn_radiation_monochromator graphite
_diffrn_radiation_source 'fine-focus sealed tube'
_diffrn_radiation_type MoK\a
_diffrn_radiation_wavelength 0.71073
_diffrn_reflns_av_R_equivalents 0.0632
_diffrn_reflns_av_sigmaI/netI 0.0894
_diffrn_reflns_limit_h_max 0
_diffrn_reflns_limit_h_min -18
_diffrn_reflns_limit_k_max 21
_diffrn_reflns_limit_k_min 0
_diffrn_reflns_limit_l_max 27
_diffrn_reflns_limit_l_min -27
_diffrn_reflns_number 11094
_diffrn_reflns_theta_full 25.00
_diffrn_reflns_theta_max 25.00
_diffrn_reflns_theta_min 1.78
_diffrn_standards_decay_% 25
_diffrn_standards_interval_count 97
_diffrn_standards_number 3
_exptl_absorpt_coefficient_mu 0.887
_exptl_absorpt_correction_T_max 0.84732
_exptl_absorpt_correction_T_min 0.79345
_exptl_absorpt_correction_type 'gaussian face-indexed'
_exptl_crystal_colour apple-green
_exptl_crystal_density_diffrn 1.502
_exptl_crystal_density_method 'not measured'
_exptl_crystal_description prism
_exptl_crystal_F_000 2976
_exptl_crystal_size_max 0.300
_exptl_crystal_size_mid 0.300
_exptl_crystal_size_min 0.184
_refine_diff_density_max 0.341
_refine_diff_density_min -0.430
_refine_diff_density_rms 0.067
_refine_ls_extinction_method none
_refine_ls_goodness_of_fit_ref 0.990
_refine_ls_hydrogen_treatment
;
all hydrogen atoms allowed to vary in position with
fixed isotropic U=1.25U[equiv] of parent atom
;
_refine_ls_matrix_type full
_refine_ls_number_parameters 406
_refine_ls_number_reflns 5623
_refine_ls_number_restraints 0
_refine_ls_restrained_S_all 0.990
_refine_ls_R_factor_all 0.1026
_refine_ls_R_factor_gt 0.0508
_refine_ls_shift/su_max 0.001
_refine_ls_shift/su_mean 0.000
_refine_ls_structure_factor_coef Fsqd
_refine_ls_weighting_details 'calc w=1/[\s^2^(Fo^2^)+(0.0334P)^2^+0.0000P] where P=(Fo^2^+2Fc^2^)/3'
_refine_ls_weighting_scheme calc
_refine_ls_wR_factor_gt 0.0890
_refine_ls_wR_factor_ref 0.1044
_reflns_number_gt 3412
_reflns_number_total 5623
_reflns_threshold_expression >2sigma(I)
_cod_data_source_file b309336k.txt
_cod_data_source_block rtp018a
_cod_depositor_comments
;
The following automatic conversions were performed:
'_symmetry_cell_setting' value 'Orthorhombic' changed to 'orthorhombic'
according to '/home/saulius/struct/CIF-dictionaries/cif_core.dic'
dictionary named 'cif_core.dic' version 2.4.1 from 2010-06-29.

Automatic conversion script
Id: cif_fix_enum 1527 2010-12-29 10:47:43Z saulius 
;
_cod_original_sg_symbol_H-M Pbca
_cod_database_code 7013511

loop_
_symmetry_equiv_pos_as_xyz
'x, y, z'
'-x+1/2, -y, z+1/2'
'-x, y+1/2, -z+1/2'
'x+1/2, -y+1/2, -z'
'-x, -y, -z'
'x-1/2, y, -z-1/2'
'x, -y-1/2, z-1/2'
'-x-1/2, y-1/2, z'

loop_
_atom_site_label
_atom_site_type_symbol
_atom_site_fract_x
_atom_site_fract_y
_atom_site_fract_z
_atom_site_U_iso_or_equiv
_atom_site_adp_type
_atom_site_occupancy
_atom_site_symmetry_multiplicity
_atom_site_calc_flag
_atom_site_refinement_flags
_atom_site_disorder_assembly
_atom_site_disorder_group
Ni Ni 0.18561(3) 0.04910(3) 0.63899(2) 0.03344(16) Uani 1 1 d . . .
S1 S 0.20031(7) 0.13906(6) 0.72021(5) 0.0420(3) Uani 1 1 d . . .
S2 S 0.23714(8) 0.14409(8) 0.57434(5) 0.0508(4) Uani 1 1 d . . .
P1 P 0.10117(7) 0.11142(6) 0.77048(4) 0.0312(3) Uani 1 1 d . . .
P2 P 0.13705(8) 0.16155(7) 0.52204(5) 0.0364(3) Uani 1 1 d . . .
N1 N 0.0502(2) 0.06339(16) 0.63327(13) 0.0295(8) Uani 1 1 d . . .
N2 N 0.2946(3) -0.0307(2) 0.69275(15) 0.0454(10) Uani 1 1 d . . .
N3 N 0.1531(3) -0.0906(3) 0.57485(16) 0.0503(11) Uani 1 1 d . . .
O1 O 0.2131(2) -0.04004(16) 0.69865(13) 0.0471(8) Uani 1 1 d . . .
O2 O 0.31695(19) 0.02135(17) 0.65857(13) 0.0468(8) Uani 1 1 d . . .
O3 O 0.3477(2) -0.0680(2) 0.71794(15) 0.0749(11) Uani 1 1 d . . .
O4 O 0.1981(2) -0.03191(18) 0.57625(13) 0.0541(9) Uani 1 1 d . . .
O5 O 0.0804(3) -0.0911(2) 0.5934(2) 0.0920(14) Uani 1 1 d . . .
O6 O 0.1810(3) -0.1458(2) 0.55061(17) 0.0981(15) Uani 1 1 d . . .
C1 C 0.0002(3) 0.0586(2) 0.68133(17) 0.0318(10) Uani 1 1 d . . .
C2 C -0.0867(3) 0.0756(2) 0.68113(18) 0.0422(12) Uani 1 1 d . . .
H2 H -0.1190 0.0719 0.7153 0.053 Uiso 1 1 calc R . .
C3 C -0.1254(3) 0.0978(3) 0.6303(2) 0.0499(13) Uani 1 1 d . . .
H3 H -0.1838 0.1106 0.6295 0.062 Uiso 1 1 calc R . .
C4 C -0.0764(3) 0.1009(2) 0.5808(2) 0.0457(12) Uani 1 1 d . . .
H4 H -0.1018 0.1147 0.5456 0.057 Uiso 1 1 calc R . .
C5 C 0.0111(3) 0.0835(2) 0.58274(17) 0.0334(10) Uani 1 1 d . . .
C6 C 0.0412(3) 0.0349(2) 0.73769(16) 0.0336(10) Uani 1 1 d . . .
H6A H 0.0802 -0.0062 0.7305 0.042 Uiso 1 1 calc R . .
H6B H -0.0034 0.0182 0.7644 0.042 Uiso 1 1 calc R . .
C7 C 0.0618(3) 0.0848(2) 0.52655(17) 0.0384(11) Uani 1 1 d . . .
H7A H 0.0216 0.0878 0.4941 0.048 Uiso 1 1 calc R . .
H7B H 0.0937 0.0388 0.5229 0.048 Uiso 1 1 calc R . .
C8 C 0.1325(3) 0.0807(2) 0.84242(17) 0.0309(10) Uani 1 1 d . . .
C9 C 0.1622(3) 0.0088(2) 0.84922(18) 0.0404(12) Uani 1 1 d . . .
H9 H 0.1633 -0.0234 0.8176 0.051 Uiso 1 1 calc R . .
C10 C 0.1905(3) -0.0148(3) 0.90360(19) 0.0504(13) Uani 1 1 d . . .
H10 H 0.2100 -0.0631 0.9085 0.063 Uiso 1 1 calc R . .
C11 C 0.1897(3) 0.0334(3) 0.95055(18) 0.0500(13) Uani 1 1 d . . .
H11 H 0.2076 0.0172 0.9871 0.063 Uiso 1 1 calc R . .
C12 C 0.1626(3) 0.1048(3) 0.94311(18) 0.0447(12) Uani 1 1 d . . .
H12 H 0.1637 0.1377 0.9743 0.056 Uiso 1 1 calc R . .
C13 C 0.1335(3) 0.1283(2) 0.88922(17) 0.0392(11) Uani 1 1 d . . .
H13 H 0.1144 0.1768 0.8845 0.049 Uiso 1 1 calc R . .
C14 C 0.0238(3) 0.1855(2) 0.77878(17) 0.0341(10) Uani 1 1 d . . .
C15 C 0.0271(3) 0.2448(3) 0.74152(19) 0.0521(13) Uani 1 1 d . . .
H15 H 0.0703 0.2473 0.7134 0.065 Uiso 1 1 calc R . .
C16 C -0.0336(4) 0.3008(3) 0.7456(2) 0.0662(16) Uani 1 1 d . . .
H16 H -0.0315 0.3405 0.7199 0.083 Uiso 1 1 calc R . .
C17 C -0.0973(3) 0.2980(3) 0.7876(2) 0.0610(15) Uani 1 1 d . . .
H17 H -0.1373 0.3363 0.7910 0.076 Uiso 1 1 calc R . .
C18 C -0.1010(3) 0.2384(3) 0.8241(2) 0.0582(14) Uani 1 1 d . . .
H18 H -0.1442 0.2360 0.8523 0.073 Uiso 1 1 calc R . .
C19 C -0.0413(3) 0.1815(3) 0.8197(2) 0.0491(12) Uani 1 1 d . . .
H19 H -0.0451 0.1407 0.8444 0.061 Uiso 1 1 calc R . .
C20 C 0.1713(3) 0.1702(2) 0.44721(17) 0.0362(11) Uani 1 1 d . . .
C21 C 0.2491(3) 0.2066(2) 0.43578(19) 0.0482(12) Uani 1 1 d . . .
H21 H 0.2821 0.2250 0.4665 0.060 Uiso 1 1 calc R . .
C22 C 0.2775(4) 0.2155(3) 0.3788(2) 0.0600(15) Uani 1 1 d . . .
H22 H 0.3291 0.2403 0.3711 0.075 Uiso 1 1 calc R . .
C23 C 0.2286(4) 0.1873(3) 0.3338(2) 0.0640(16) Uani 1 1 d . . .
H23 H 0.2477 0.1927 0.2955 0.080 Uiso 1 1 calc R . .
C24 C 0.1532(4) 0.1519(3) 0.3446(2) 0.0645(16) Uani 1 1 d . . .
H24 H 0.1207 0.1333 0.3137 0.081 Uiso 1 1 calc R . .
C25 C 0.1241(3) 0.1432(3) 0.40111(19) 0.0566(14) Uani 1 1 d . . .
H25 H 0.0720 0.1187 0.4080 0.071 Uiso 1 1 calc R . .
C26 C 0.0775(3) 0.2450(2) 0.53757(18) 0.0407(11) Uani 1 1 d . . .
C27 C 0.0075(3) 0.2644(3) 0.5028(2) 0.0548(13) Uani 1 1 d . . .
H27 H -0.0119 0.2323 0.4739 0.069 Uiso 1 1 calc R . .
C28 C -0.0332(4) 0.3318(3) 0.5114(3) 0.0724(17) Uani 1 1 d . . .
H28 H -0.0793 0.3454 0.4875 0.091 Uiso 1 1 calc R . .
C29 C -0.0067(4) 0.3784(3) 0.5543(3) 0.086(2) Uani 1 1 d . . .
H29 H -0.0346 0.4235 0.5597 0.108 Uiso 1 1 calc R . .
C30 C 0.0608(4) 0.3590(3) 0.5895(3) 0.0800(19) Uani 1 1 d . . .
H30 H 0.0781 0.3908 0.6192 0.100 Uiso 1 1 calc R . .
C31 C 0.1041(4) 0.2925(3) 0.5815(2) 0.0612(14) Uani 1 1 d . . .
H31 H 0.1506 0.2800 0.6054 0.077 Uiso 1 1 calc R . .

loop_
_atom_site_aniso_label
_atom_site_aniso_U_11
_atom_site_aniso_U_22
_atom_site_aniso_U_33
_atom_site_aniso_U_23
_atom_site_aniso_U_13
_atom_site_aniso_U_12
Ni 0.0272(3) 0.0435(3) 0.0296(3) 0.0021(3) 0.0002(3) -0.0014(3)
S1 0.0374(7) 0.0492(7) 0.0395(6) -0.0068(5) 0.0087(5) -0.0106(6)
S2 0.0387(7) 0.0709(9) 0.0428(7) 0.0200(6) -0.0095(6) -0.0153(7)
P1 0.0288(6) 0.0357(6) 0.0290(6) -0.0008(5) 0.0011(5) 0.0003(5)
P2 0.0328(7) 0.0468(7) 0.0297(6) 0.0047(5) -0.0014(5) -0.0062(6)
N1 0.0285(19) 0.0299(19) 0.0301(18) -0.0012(16) -0.0015(16) -0.0013(16)
N2 0.047(3) 0.054(3) 0.036(2) -0.0019(19) -0.007(2) 0.011(2)
N3 0.061(3) 0.054(3) 0.036(2) 0.000(2) -0.007(2) -0.004(3)
O1 0.039(2) 0.052(2) 0.0502(19) 0.0068(16) 0.0033(16) -0.0006(17)
O2 0.0342(18) 0.054(2) 0.0516(19) 0.0013(16) 0.0032(16) -0.0018(17)
O3 0.068(3) 0.088(3) 0.068(2) 0.018(2) -0.020(2) 0.032(2)
O4 0.060(2) 0.058(2) 0.0444(19) -0.0124(16) 0.0087(17) -0.0104(19)
O5 0.045(3) 0.073(3) 0.158(4) 0.000(3) 0.009(3) -0.011(2)
O6 0.150(4) 0.056(3) 0.089(3) -0.016(2) 0.024(3) 0.005(3)
C1 0.030(2) 0.031(2) 0.035(2) 0.000(2) -0.002(2) -0.009(2)
C2 0.029(3) 0.060(3) 0.038(3) 0.001(2) 0.005(2) -0.012(2)
C3 0.025(3) 0.067(3) 0.058(3) 0.002(3) -0.005(2) 0.002(2)
C4 0.037(3) 0.053(3) 0.047(3) 0.007(2) -0.014(2) -0.008(2)
C5 0.030(3) 0.039(2) 0.031(2) 0.004(2) -0.004(2) -0.009(2)
C6 0.034(3) 0.035(2) 0.031(2) -0.0004(19) 0.0053(19) -0.003(2)
C7 0.035(3) 0.049(3) 0.031(2) 0.003(2) -0.008(2) -0.009(2)
C8 0.027(2) 0.033(2) 0.033(2) 0.0005(19) -0.0006(19) 0.002(2)
C9 0.048(3) 0.038(3) 0.035(3) -0.004(2) -0.006(2) 0.008(2)
C10 0.057(3) 0.038(3) 0.056(3) 0.009(2) -0.011(3) 0.009(3)
C11 0.048(3) 0.072(4) 0.030(2) 0.013(2) -0.003(2) -0.003(3)
C12 0.047(3) 0.055(3) 0.032(2) -0.009(2) 0.002(2) 0.006(3)
C13 0.038(3) 0.041(3) 0.038(3) -0.004(2) -0.001(2) 0.005(2)
C14 0.030(3) 0.041(3) 0.031(2) 0.002(2) -0.003(2) 0.003(2)
C15 0.052(3) 0.056(3) 0.048(3) 0.007(3) 0.004(3) 0.012(3)
C16 0.078(4) 0.047(3) 0.073(4) 0.017(3) -0.003(4) 0.015(3)
C17 0.053(4) 0.054(3) 0.077(4) -0.006(3) -0.014(3) 0.018(3)
C18 0.037(3) 0.073(4) 0.065(4) -0.009(3) 0.008(3) 0.007(3)
C19 0.041(3) 0.048(3) 0.058(3) 0.007(3) 0.002(3) 0.002(3)
C20 0.040(3) 0.038(3) 0.031(2) 0.004(2) 0.001(2) 0.007(2)
C21 0.052(3) 0.046(3) 0.046(3) 0.002(2) 0.005(3) 0.003(3)
C22 0.062(4) 0.056(3) 0.063(4) 0.014(3) 0.021(3) 0.002(3)
C23 0.077(4) 0.076(4) 0.039(3) 0.017(3) 0.022(3) 0.019(3)
C24 0.066(4) 0.096(5) 0.032(3) 0.001(3) 0.000(3) 0.006(4)
C25 0.047(3) 0.083(4) 0.039(3) 0.001(3) 0.000(2) 0.000(3)
C26 0.038(3) 0.044(3) 0.040(3) 0.004(2) 0.008(2) -0.010(2)
C27 0.034(3) 0.061(3) 0.069(3) 0.002(3) 0.002(3) -0.003(3)
C28 0.036(3) 0.076(4) 0.106(5) 0.013(4) 0.011(3) 0.011(3)
C29 0.071(5) 0.066(4) 0.122(6) -0.020(4) 0.034(4) 0.020(4)
C30 0.083(5) 0.077(5) 0.081(5) -0.037(4) 0.017(4) 0.001(4)
C31 0.066(4) 0.070(4) 0.048(3) -0.005(3) 0.011(3) 0.000(3)

loop_
_atom_type_symbol
_atom_type_description
_atom_type_scat_dispersion_real
_atom_type_scat_dispersion_imag
_atom_type_scat_source
C C 0.0033 0.0016 'International Tables Vol C Tables 4.2.6.8 and 6.1.1.4'
H H 0.0000 0.0000 'International Tables Vol C Tables 4.2.6.8 and 6.1.1.4'
N N 0.0061 0.0033 'International Tables Vol C Tables 4.2.6.8 and 6.1.1.4'
O O 0.0106 0.0060 'International Tables Vol C Tables 4.2.6.8 and 6.1.1.4'
P P 0.1023 0.0942 'International Tables Vol C Tables 4.2.6.8 and 6.1.1.4'
S S 0.1246 0.1234 'International Tables Vol C Tables 4.2.6.8 and 6.1.1.4'
Ni Ni 0.3393 1.1124 'International Tables Vol C Tables 4.2.6.8 and 6.1.1.4'

loop_
_geom_angle_atom_site_label_1
_geom_angle_atom_site_label_2
_geom_angle_atom_site_label_3
_geom_angle
_geom_angle_site_symmetry_1
_geom_angle_site_symmetry_3
_geom_angle_publ_flag
O4 Ni N1 97.84(13) . . ?
O4 Ni O2 83.75(12) . . ?
N1 Ni O2 169.07(12) . . ?
O4 Ni O1 83.95(12) . . ?
N1 Ni O1 109.03(12) . . ?
O2 Ni O1 60.27(11) . . ?
O4 Ni S2 92.57(10) . . ?
N1 Ni S2 101.67(9) . . ?
O2 Ni S2 89.03(9) . . ?
O1 Ni S2 149.30(9) . . ?
O4 Ni S1 168.50(10) . . ?
N1 Ni S1 93.28(9) . . ?
O2 Ni S1 84.78(8) . . ?
O1 Ni S1 89.68(9) . . ?
S2 Ni S1 88.03(5) . . ?
P1 S1 Ni 101.62(6) . . ?
P2 S2 Ni 103.25(6) . . ?
C14 P1 C8 107.98(18) . . ?
C14 P1 C6 105.63(19) . . ?
C8 P1 C6 106.23(18) . . ?
C14 P1 S1 112.73(15) . . ?
C8 P1 S1 113.72(14) . . ?
C6 P1 S1 110.04(14) . . ?
C26 P2 C20 105.37(19) . . ?
C26 P2 C7 107.6(2) . . ?
C20 P2 C7 108.0(2) . . ?
C26 P2 S2 114.29(16) . . ?
C20 P2 S2 111.18(15) . . ?
C7 P2 S2 110.11(15) . . ?
C1 N1 C5 117.5(3) . . ?
C1 N1 Ni 120.5(3) . . ?
C5 N1 Ni 121.8(3) . . ?
O3 N2 O2 121.5(4) . . ?
O3 N2 O1 123.0(4) . . ?
O2 N2 O1 115.5(4) . . ?
O5 N3 O6 119.0(5) . . ?
O5 N3 O4 120.7(5) . . ?
O6 N3 O4 120.1(5) . . ?
N2 O1 Ni 91.6(2) . . ?
N2 O2 Ni 92.6(2) . . ?
N3 O4 Ni 124.0(3) . . ?
N1 C1 C2 122.7(4) . . ?
N1 C1 C6 118.8(4) . . ?
C2 C1 C6 118.5(4) . . ?
C3 C2 C1 119.5(4) . . ?
C3 C2 H2 120.2 . . ?
C1 C2 H2 120.2 . . ?
C4 C3 C2 118.6(4) . . ?
C4 C3 H3 120.7 . . ?
C2 C3 H3 120.7 . . ?
C3 C4 C5 120.2(4) . . ?
C3 C4 H4 119.9 . . ?
C5 C4 H4 119.9 . . ?
N1 C5 C4 121.4(4) . . ?
N1 C5 C7 120.2(4) . . ?
C4 C5 C7 118.3(4) . . ?
C1 C6 P1 110.6(3) . . ?
C1 C6 H6A 109.5 . . ?
P1 C6 H6A 109.5 . . ?
C1 C6 H6B 109.5 . . ?
P1 C6 H6B 109.5 . . ?
H6A C6 H6B 108.1 . . ?
C5 C7 P2 113.2(3) . . ?
C5 C7 H7A 108.9 . . ?
P2 C7 H7A 108.9 . . ?
C5 C7 H7B 108.9 . . ?
P2 C7 H7B 108.9 . . ?
H7A C7 H7B 107.8 . . ?
C13 C8 C9 119.6(4) . . ?
C13 C8 P1 121.6(3) . . ?
C9 C8 P1 118.6(3) . . ?
C8 C9 C10 119.5(4) . . ?
C8 C9 H9 120.2 . . ?
C10 C9 H9 120.2 . . ?
C11 C10 C9 120.2(4) . . ?
C11 C10 H10 119.9 . . ?
C9 C10 H10 119.9 . . ?
C12 C11 C10 119.9(4) . . ?
C12 C11 H11 120.0 . . ?
C10 C11 H11 120.0 . . ?
C11 C12 C13 120.0(4) . . ?
C11 C12 H12 120.0 . . ?
C13 C12 H12 120.0 . . ?
C8 C13 C12 120.7(4) . . ?
C8 C13 H13 119.7 . . ?
C12 C13 H13 119.7 . . ?
C15 C14 C19 119.5(4) . . ?
C15 C14 P1 119.3(3) . . ?
C19 C14 P1 121.1(3) . . ?
C14 C15 C16 120.3(5) . . ?
C14 C15 H15 119.8 . . ?
C16 C15 H15 119.8 . . ?
C17 C16 C15 120.3(5) . . ?
C17 C16 H16 119.8 . . ?
C15 C16 H16 119.8 . . ?
C18 C17 C16 119.3(5) . . ?
C18 C17 H17 120.4 . . ?
C16 C17 H17 120.4 . . ?
C17 C18 C19 120.8(5) . . ?
C17 C18 H18 119.6 . . ?
C19 C18 H18 119.6 . . ?
C14 C19 C18 119.8(4) . . ?
C14 C19 H19 120.1 . . ?
C18 C19 H19 120.1 . . ?
C25 C20 C21 118.7(4) . . ?
C25 C20 P2 123.1(4) . . ?
C21 C20 P2 118.2(3) . . ?
C22 C21 C20 120.3(5) . . ?
C22 C21 H21 119.9 . . ?
C20 C21 H21 119.9 . . ?
C23 C22 C21 119.4(5) . . ?
C23 C22 H22 120.3 . . ?
C21 C22 H22 120.3 . . ?
C24 C23 C22 120.6(5) . . ?
C24 C23 H23 119.7 . . ?
C22 C23 H23 119.7 . . ?
C23 C24 C25 120.5(5) . . ?
C23 C24 H24 119.8 . . ?
C25 C24 H24 119.8 . . ?
C20 C25 C24 120.6(5) . . ?
C20 C25 H25 119.7 . . ?
C24 C25 H25 119.7 . . ?
C31 C26 C27 119.6(5) . . ?
C31 C26 P2 120.7(4) . . ?
C27 C26 P2 119.6(4) . . ?
C28 C27 C26 119.5(5) . . ?
C28 C27 H27 120.3 . . ?
C26 C27 H27 120.3 . . ?
C29 C28 C27 120.8(6) . . ?
C29 C28 H28 119.6 . . ?
C27 C28 H28 119.6 . . ?
C28 C29 C30 120.1(6) . . ?
C28 C29 H29 120.0 . . ?
C30 C29 H29 120.0 . . ?
C29 C30 C31 120.8(6) . . ?
C29 C30 H30 119.6 . . ?
C31 C30 H30 119.6 . . ?
C26 C31 C30 119.3(5) . . ?
C26 C31 H31 120.3 . . ?
C30 C31 H31 120.3 . . ?

loop_
_geom_bond_atom_site_label_1
_geom_bond_atom_site_label_2
_geom_bond_distance
_geom_bond_site_symmetry_2
_geom_bond_publ_flag
Ni O4 2.061(3) . ?
Ni N1 2.110(3) . ?
Ni O2 2.136(3) . ?
Ni O1 2.154(3) . ?
Ni S2 2.4024(13) . ?
Ni S1 2.4814(12) . ?
S1 P1 1.9795(15) . ?
S2 P2 1.9807(16) . ?
P1 C14 1.802(4) . ?
P1 C8 1.806(4) . ?
P1 C6 1.825(4) . ?
P2 C26 1.801(5) . ?
P2 C20 1.802(4) . ?
P2 C7 1.811(4) . ?
N1 C1 1.347(5) . ?
N1 C5 1.356(5) . ?
N2 O3 1.208(4) . ?
N2 O2 1.271(4) . ?
N2 O1 1.276(4) . ?
N3 O5 1.199(5) . ?
N3 O6 1.220(5) . ?
N3 O4 1.268(5) . ?
C1 C2 1.377(5) . ?
C1 C6 1.501(5) . ?
C2 C3 1.370(6) . ?
C2 H2 0.9300 . ?
C3 C4 1.365(6) . ?
C3 H3 0.9300 . ?
C4 C5 1.387(6) . ?
C4 H4 0.9300 . ?
C5 C7 1.507(5) . ?
C6 H6A 0.9700 . ?
C6 H6B 0.9700 . ?
C7 H7A 0.9700 . ?
C7 H7B 0.9700 . ?
C8 C13 1.375(5) . ?
C8 C9 1.386(5) . ?
C9 C10 1.388(6) . ?
C9 H9 0.9300 . ?
C10 C11 1.384(6) . ?
C10 H10 0.9300 . ?
C11 C12 1.367(6) . ?
C11 H11 0.9300 . ?
C12 C13 1.381(6) . ?
C12 H12 0.9300 . ?
C13 H13 0.9300 . ?
C14 C15 1.371(6) . ?
C14 C19 1.377(6) . ?
C15 C16 1.382(6) . ?
C15 H15 0.9300 . ?
C16 C17 1.375(7) . ?
C16 H16 0.9300 . ?
C17 C18 1.365(7) . ?
C17 H17 0.9300 . ?
C18 C19 1.384(6) . ?
C18 H18 0.9300 . ?
C19 H19 0.9300 . ?
C20 C25 1.374(6) . ?
C20 C21 1.392(6) . ?
C21 C22 1.388(6) . ?
C21 H21 0.9300 . ?
C22 C23 1.376(7) . ?
C22 H22 0.9300 . ?
C23 C24 1.351(7) . ?
C23 H23 0.9300 . ?
C24 C25 1.381(6) . ?
C24 H24 0.9300 . ?
C25 H25 0.9300 . ?
C26 C31 1.386(6) . ?
C26 C27 1.388(6) . ?
C27 C28 1.385(7) . ?
C27 H27 0.9300 . ?
C28 C29 1.357(8) . ?
C28 H28 0.9300 . ?
C29 C30 1.364(8) . ?
C29 H29 0.9300 . ?
C30 C31 1.386(7) . ?
C30 H30 0.9300 . ?
C31 H31 0.9300 . ?

loop_
_geom_hbond_atom_site_label_D
_geom_hbond_atom_site_label_H
_geom_hbond_atom_site_label_A
_geom_hbond_distance_DH
_geom_hbond_distance_HA
_geom_hbond_distance_DA
_geom_hbond_angle_DHA
_geom_hbond_site_symmetry_A
C17 H17 O1 0.93 2.53 3.442(6) 165.9 3_556
C24 H24 O3 0.93 2.54 3.275(6) 136.2 2_554
C25 H25 O5 0.93 2.41 3.295(6) 160.2 5_556
C4 H4 O6 0.93 2.58 3.512(6) 175.8 5_556

loop_
_geom_torsion_atom_site_label_1
_geom_torsion_atom_site_label_2
_geom_torsion_atom_site_label_3
_geom_torsion_atom_site_label_4
_geom_torsion
_geom_torsion_site_symmetry_1
_geom_torsion_site_symmetry_2
_geom_torsion_site_symmetry_3
_geom_torsion_site_symmetry_4
_geom_torsion_publ_flag
O4 Ni S1 P1 -121.8(5) . . . . ?
N1 Ni S1 P1 43.44(10) . . . . ?
O2 Ni S1 P1 -125.77(10) . . . . ?
O1 Ni S1 P1 -65.60(10) . . . . ?
S2 Ni S1 P1 145.02(6) . . . . ?
O4 Ni S2 P2 75.30(11) . . . . ?
N1 Ni S2 P2 -23.25(11) . . . . ?
O2 Ni S2 P2 159.00(10) . . . . ?
O1 Ni S2 P2 157.75(16) . . . . ?
S1 Ni S2 P2 -116.19(7) . . . . ?
Ni S1 P1 C14 -118.16(15) . . . . ?
Ni S1 P1 C8 118.50(15) . . . . ?
Ni S1 P1 C6 -0.53(15) . . . . ?
Ni S2 P2 C26 103.85(16) . . . . ?
Ni S2 P2 C20 -137.02(16) . . . . ?
Ni S2 P2 C7 -17.34(16) . . . . ?
O4 Ni N1 C1 126.7(3) . . . . ?
O2 Ni N1 C1 29.0(8) . . . . ?
O1 Ni N1 C1 40.4(3) . . . . ?
S2 Ni N1 C1 -139.0(3) . . . . ?
S1 Ni N1 C1 -50.4(3) . . . . ?
O4 Ni N1 C5 -58.8(3) . . . . ?
O2 Ni N1 C5 -156.5(6) . . . . ?
O1 Ni N1 C5 -145.1(3) . . . . ?
S2 Ni N1 C5 35.5(3) . . . . ?
S1 Ni N1 C5 124.1(3) . . . . ?
O3 N2 O1 Ni 180.0(4) . . . . ?
O2 N2 O1 Ni 0.4(3) . . . . ?
O4 Ni O1 N2 86.0(2) . . . . ?
N1 Ni O1 N2 -177.8(2) . . . . ?
O2 Ni O1 N2 -0.3(2) . . . . ?
S2 Ni O1 N2 1.2(3) . . . . ?
S1 Ni O1 N2 -84.4(2) . . . . ?
O3 N2 O2 Ni -180.0(4) . . . . ?
O1 N2 O2 Ni -0.4(4) . . . . ?
O4 Ni O2 N2 -86.3(2) . . . . ?
N1 Ni O2 N2 12.7(7) . . . . ?
O1 Ni O2 N2 0.3(2) . . . . ?
S2 Ni O2 N2 -179.0(2) . . . . ?
S1 Ni O2 N2 92.9(2) . . . . ?
O5 N3 O4 Ni 30.3(6) . . . . ?
O6 N3 O4 Ni -155.2(3) . . . . ?
N1 Ni O4 N3 -50.8(4) . . . . ?
O2 Ni O4 N3 118.3(4) . . . . ?
O1 Ni O4 N3 57.6(3) . . . . ?
S2 Ni O4 N3 -153.0(3) . . . . ?
S1 Ni O4 N3 114.3(5) . . . . ?
C5 N1 C1 C2 -2.2(6) . . . . ?
Ni N1 C1 C2 172.5(3) . . . . ?
C5 N1 C1 C6 178.7(3) . . . . ?
Ni N1 C1 C6 -6.5(5) . . . . ?
N1 C1 C2 C3 0.5(6) . . . . ?
C6 C1 C2 C3 179.6(4) . . . . ?
C1 C2 C3 C4 1.4(7) . . . . ?
C2 C3 C4 C5 -1.6(7) . . . . ?
C1 N1 C5 C4 2.0(6) . . . . ?
Ni N1 C5 C4 -172.6(3) . . . . ?
C1 N1 C5 C7 -175.7(3) . . . . ?
Ni N1 C5 C7 9.6(5) . . . . ?
C3 C4 C5 N1 -0.2(7) . . . . ?
C3 C4 C5 C7 177.6(4) . . . . ?
N1 C1 C6 P1 77.9(4) . . . . ?
C2 C1 C6 P1 -101.2(4) . . . . ?
C14 P1 C6 C1 56.7(3) . . . . ?
C8 P1 C6 C1 171.3(3) . . . . ?
S1 P1 C6 C1 -65.2(3) . . . . ?
N1 C5 C7 P2 -73.2(4) . . . . ?
C4 C5 C7 P2 109.0(4) . . . . ?
C26 P2 C7 C5 -52.0(4) . . . . ?
C20 P2 C7 C5 -165.3(3) . . . . ?
S2 P2 C7 C5 73.1(3) . . . . ?
C14 P1 C8 C13 -30.2(4) . . . . ?
C6 P1 C8 C13 -143.1(4) . . . . ?
S1 P1 C8 C13 95.7(4) . . . . ?
C14 P1 C8 C9 154.6(3) . . . . ?
C6 P1 C8 C9 41.7(4) . . . . ?
S1 P1 C8 C9 -79.5(4) . . . . ?
C13 C8 C9 C10 1.7(7) . . . . ?
P1 C8 C9 C10 177.0(4) . . . . ?
C8 C9 C10 C11 -0.6(7) . . . . ?
C9 C10 C11 C12 -1.2(8) . . . . ?
C10 C11 C12 C13 2.0(7) . . . . ?
C9 C8 C13 C12 -1.0(7) . . . . ?
P1 C8 C13 C12 -176.1(3) . . . . ?
C11 C12 C13 C8 -0.9(7) . . . . ?
C8 P1 C14 C15 141.4(4) . . . . ?
C6 P1 C14 C15 -105.3(4) . . . . ?
S1 P1 C14 C15 14.9(4) . . . . ?
C8 P1 C14 C19 -42.2(4) . . . . ?
C6 P1 C14 C19 71.1(4) . . . . ?
S1 P1 C14 C19 -168.7(3) . . . . ?
C19 C14 C15 C16 1.1(7) . . . . ?
P1 C14 C15 C16 177.5(4) . . . . ?
C14 C15 C16 C17 0.8(8) . . . . ?
C15 C16 C17 C18 -1.6(8) . . . . ?
C16 C17 C18 C19 0.6(8) . . . . ?
C15 C14 C19 C18 -2.1(7) . . . . ?
P1 C14 C19 C18 -178.4(4) . . . . ?
C17 C18 C19 C14 1.2(7) . . . . ?
C26 P2 C20 C25 -92.4(4) . . . . ?
C7 P2 C20 C25 22.3(4) . . . . ?
S2 P2 C20 C25 143.2(4) . . . . ?
C26 P2 C20 C21 87.1(4) . . . . ?
C7 P2 C20 C21 -158.2(3) . . . . ?
S2 P2 C20 C21 -37.2(4) . . . . ?
C25 C20 C21 C22 0.5(7) . . . . ?
P2 C20 C21 C22 -179.1(4) . . . . ?
C20 C21 C22 C23 -0.8(7) . . . . ?
C21 C22 C23 C24 0.7(8) . . . . ?
C22 C23 C24 C25 -0.3(8) . . . . ?
C21 C20 C25 C24 0.0(7) . . . . ?
P2 C20 C25 C24 179.5(4) . . . . ?
C23 C24 C25 C20 0.0(8) . . . . ?
C20 P2 C26 C31 -120.1(4) . . . . ?
C7 P2 C26 C31 124.8(4) . . . . ?
S2 P2 C26 C31 2.2(4) . . . . ?
C20 P2 C26 C27 55.8(4) . . . . ?
C7 P2 C26 C27 -59.3(4) . . . . ?
S2 P2 C26 C27 178.1(3) . . . . ?
C31 C26 C27 C28 1.8(7) . . . . ?
P2 C26 C27 C28 -174.1(4) . . . . ?
C26 C27 C28 C29 -1.5(8) . . . . ?
C27 C28 C29 C30 0.1(9) . . . . ?
C28 C29 C30 C31 1.0(10) . . . . ?
C27 C26 C31 C30 -0.7(7) . . . . ?
P2 C26 C31 C30 175.2(4) . . . . ?
C29 C30 C31 C26 -0.7(9) . . . . ?
